data_4314628
loop_
_publ_author_name
'Dylan T. Houghton'
'Nicholas W. Gydesen'
'Navamoney Arulsamy'
'Mark P. Mehn'

_publ_section_title
;
 Synthesis and Characterization of Iron(II) Quinaldate Complexes
;
_journal_name_full 'Inorganic Chemistry'
_journal_page_first 879
_journal_page_last 887
_journal_paper_doi 10.1021/ic901464b
_journal_volume 49
_journal_year 2010
_chemical_formula_moiety 'C23 H19 Cl Fe N3 Na O5'
_chemical_formula_sum 'C23 H19 Cl Fe N3 Na O5'
_chemical_formula_weight 531.70
_chemical_name_systematic
;

 ?

;
_space_group_IT_number 14
_symmetry_cell_setting monoclinic
_symmetry_space_group_name_Hall '-P 2yn'
_symmetry_space_group_name_H-M 'P 1 21/n 1'
_atom_sites_solution_hydrogens geom
_atom_sites_solution_primary direct
_atom_sites_solution_secondary difmap
_audit_creation_method SHELXL-97
_cell_angle_alpha 90.00
_cell_angle_beta 94.6620(10)
_cell_angle_gamma 90.00
_cell_formula_units_Z 4
_cell_length_a 9.9545(2)
_cell_length_b 15.2180(3)
_cell_length_c 15.1842(3)
_cell_measurement_reflns_used 9907
_cell_measurement_temperature 100(2)
_cell_measurement_theta_max 35.28
_cell_measurement_theta_min 2.45
_cell_volume 2292.61(8)
_computing_cell_refinement 'Bruker SMART'
_computing_data_collection 'Bruker SMART'
_computing_data_reduction 'Bruker SAINT'
_computing_molecular_graphics 'Bruker SHELXTL'
_computing_publication_material 'Bruker SHELXTL'
_computing_structure_refinement 'SHELXL-97 (Sheldrick, 1997)'
_computing_structure_solution 'SHELXS-97 (Sheldrick, 1997)'
_diffrn_ambient_temperature 100(2)
_diffrn_measured_fraction_theta_full 0.990
_diffrn_measured_fraction_theta_max 0.990
_diffrn_measurement_device_type 'CCD area detector'
_diffrn_measurement_method 'phi and omega scans'
_diffrn_radiation_monochromator graphite
_diffrn_radiation_source 'fine-focus sealed tube'
_diffrn_radiation_type MoK\a
_diffrn_radiation_wavelength 0.71073
_diffrn_reflns_av_R_equivalents 0.0492
_diffrn_reflns_av_sigmaI/netI 0.0559
_diffrn_reflns_limit_h_max 15
_diffrn_reflns_limit_h_min -15
_diffrn_reflns_limit_k_max 23
_diffrn_reflns_limit_k_min -24
_diffrn_reflns_limit_l_max 22
_diffrn_reflns_limit_l_min -24
_diffrn_reflns_number 34247
_diffrn_reflns_theta_full 34.34
_diffrn_reflns_theta_max 34.34
_diffrn_reflns_theta_min 1.90
_exptl_absorpt_coefficient_mu 0.834
_exptl_absorpt_correction_T_max 0.8943
_exptl_absorpt_correction_T_min 0.7640
_exptl_absorpt_correction_type multi-scan
_exptl_crystal_colour purple
_exptl_crystal_density_diffrn 1.540
_exptl_crystal_density_method 'not measured'
_exptl_crystal_description rectangular_prism
_exptl_crystal_F_000 1088
_exptl_crystal_size_max 0.34
_exptl_crystal_size_mid 0.20
_exptl_crystal_size_min 0.14
_refine_diff_density_max 0.830
_refine_diff_density_min -0.355
_refine_diff_density_rms 0.088
_refine_ls_extinction_method none
_refine_ls_goodness_of_fit_ref 1.039
_refine_ls_hydrogen_treatment mixed
_refine_ls_matrix_type full
_refine_ls_number_parameters 359
_refine_ls_number_reflns 9495
_refine_ls_number_restraints 0
_refine_ls_restrained_S_all 1.039
_refine_ls_R_factor_all 0.0848
_refine_ls_R_factor_gt 0.0481
_refine_ls_shift/su_max 0.002
_refine_ls_shift/su_mean 0.000
_refine_ls_structure_factor_coef Fsqd
_refine_ls_weighting_details 'calc w=1/[\s^2^(Fo^2^)+(0.0601P)^2^+0.2330P] where P=(Fo^2^+2Fc^2^)/3'
_refine_ls_weighting_scheme calc
_refine_ls_wR_factor_gt 0.1127
_refine_ls_wR_factor_ref 0.1290
_reflns_number_gt 6185
_reflns_number_total 9495
_reflns_threshold_expression >2sigma(I)
_cod_data_source_file ic901464b_si_002_1.cif
_cod_data_source_block nwg07m
_cod_depositor_comments
;
The following automatic conversions were performed:

'_symmetry_cell_setting' value 'Monoclinic' changed to 'monoclinic'
according to the built-in table from CIF Core dictionary named
'cif_core.dic' version 2.4.1 from 2010-06-29.

Automatic conversion script
Id: cif_fix_values 1646 2011-03-28 12:23:43Z adriana 
;
_cod_database_code 4314628

loop_
_symmetry_equiv_pos_as_xyz
'x, y, z'
'-x+1/2, y+1/2, -z+1/2'
'-x, -y, -z'
'x-1/2, -y-1/2, z-1/2'

loop_
_atom_site_label
_atom_site_type_symbol
_atom_site_fract_x
_atom_site_fract_y
_atom_site_fract_z
_atom_site_U_iso_or_equiv
_atom_site_adp_type
_atom_site_occupancy
_atom_site_symmetry_multiplicity
_atom_site_calc_flag
_atom_site_refinement_flags
_atom_site_disorder_assembly
_atom_site_disorder_group
Fe1 Fe 0.63565(2) 0.283198(15) 0.554652(15) 0.01921(7) Uani 1 1 d . . .
Cl1 Cl 0.64631(6) 0.13361(3) 0.55487(3) 0.04229(13) Uani 1 1 d . . .
N1 N 0.54085(12) 0.31756(9) 0.42403(9) 0.0207(3) Uani 1 1 d . . .
N2 N 0.72597(12) 0.31665(8) 0.68666(9) 0.0182(2) Uani 1 1 d . . .
O1 O 0.47298(11) 0.35536(9) 0.58528(8) 0.0304(3) Uani 1 1 d . . .
O3 O 0.80390(11) 0.35600(8) 0.52920(7) 0.0235(2) Uani 1 1 d . . .
O2 O 0.30788(14) 0.44389(11) 0.53133(10) 0.0466(4) Uani 1 1 d . . .
O4 O 0.95555(11) 0.45122(9) 0.58656(8) 0.0299(3) Uani 1 1 d . . .
C1 C 0.43629(15) 0.37074(11) 0.42965(11) 0.0240(3) Uani 1 1 d . . .
C2 C 0.35753(17) 0.40332(12) 0.35550(12) 0.0278(4) Uani 1 1 d . . .
H2 H 0.2845(19) 0.4415(13) 0.3687(13) 0.026(5) Uiso 1 1 d . . .
C3 C 0.38849(17) 0.37829(11) 0.27301(12) 0.0274(3) Uani 1 1 d . . .
H3 H 0.337(2) 0.3974(14) 0.2221(15) 0.035(6) Uiso 1 1 d . . .
C4 C 0.49964(15) 0.32201(11) 0.26364(11) 0.0224(3) Uani 1 1 d . . .
C5 C 0.53882(18) 0.29364(11) 0.18041(12) 0.0261(3) Uani 1 1 d . . .
H5 H 0.488(2) 0.3144(15) 0.1303(16) 0.038(6) Uiso 1 1 d . . .
C6 C 0.64962(18) 0.24132(12) 0.17575(12) 0.0283(4) Uani 1 1 d . . .
H6 H 0.676(2) 0.2217(13) 0.1226(16) 0.035(6) Uiso 1 1 d . . .
C7 C 0.72531(16) 0.21434(11) 0.25334(12) 0.0257(3) Uani 1 1 d . . .
H7 H 0.804(2) 0.1768(14) 0.2458(14) 0.032(5) Uiso 1 1 d . . .
C8 C 0.68940(15) 0.23880(11) 0.33511(11) 0.0227(3) Uani 1 1 d . . .
H8 H 0.739(2) 0.2190(11) 0.3881(15) 0.025(5) Uiso 1 1 d . . .
C9 C 0.57523(14) 0.29347(10) 0.34186(11) 0.0194(3) Uani 1 1 d . . .
C10 C 0.40208(16) 0.39278(12) 0.52290(12) 0.0299(4) Uani 1 1 d . . .
C11 C 0.82832(14) 0.37199(10) 0.68532(10) 0.0183(3) Uani 1 1 d . . .
C12 C 0.89783(16) 0.40668(11) 0.76176(11) 0.0230(3) Uani 1 1 d . . .
H12 H 0.962(2) 0.4461(14) 0.7525(14) 0.034(5) Uiso 1 1 d . . .
C13 C 0.86101(17) 0.38030(11) 0.84274(12) 0.0256(3) Uani 1 1 d . . .
H13 H 0.909(2) 0.4013(13) 0.8966(15) 0.035(6) Uiso 1 1 d . . .
C14 C 0.75296(15) 0.32043(11) 0.84709(11) 0.0229(3) Uani 1 1 d . . .
C15 C 0.70967(19) 0.28825(12) 0.92806(12) 0.0302(4) Uani 1 1 d . . .
H15 H 0.755(2) 0.3091(15) 0.9828(16) 0.039(6) Uiso 1 1 d . . .
C16 C 0.60219(19) 0.23179(14) 0.92793(13) 0.0332(4) Uani 1 1 d . . .
H16 H 0.570(2) 0.2086(13) 0.9813(17) 0.040(6) Uiso 1 1 d . . .
C17 C 0.53455(18) 0.20444(13) 0.84779(13) 0.0303(4) Uani 1 1 d . . .
H17 H 0.464(2) 0.1641(17) 0.8477(16) 0.053(7) Uiso 1 1 d . . .
C18 C 0.57495(15) 0.23217(11) 0.76829(12) 0.0239(3) Uani 1 1 d . . .
H18 H 0.531(2) 0.2108(12) 0.7148(15) 0.026(5) Uiso 1 1 d . . .
C19 C 0.68523(14) 0.29063(10) 0.76688(11) 0.0195(3) Uani 1 1 d . . .
C20 C 0.86684(14) 0.39534(10) 0.59428(11) 0.0211(3) Uani 1 1 d . . .
Na1 Na 0.14227(6) 0.52636(4) 0.56753(4) 0.02198(14) Uani 1 1 d . . .
O5 O 0.20137(12) 0.54443(8) 0.71351(8) 0.0297(3) Uani 1 1 d . . .
C21 C 0.30364(19) 0.50856(11) 0.74698(13) 0.0297(4) Uani 1 1 d . . .
H21 H 0.377(2) 0.4844(14) 0.7072(15) 0.041(6) Uiso 1 1 d . . .
N3 N 0.33385(19) 0.49948(10) 0.83363(12) 0.0404(4) Uani 1 1 d . . .
C22 C 0.4579(3) 0.45681(17) 0.8671(2) 0.0720(9) Uani 1 1 d . . .
H22A H 0.5078 0.4377 0.8174 0.108 Uiso 1 1 calc R . .
H22B H 0.4367 0.4057 0.9027 0.108 Uiso 1 1 calc R . .
H22C H 0.5131 0.4982 0.9038 0.108 Uiso 1 1 calc R . .
C23 C 0.2447(3) 0.53257(16) 0.89608(16) 0.0618(7) Uani 1 1 d . . .
H23A H 0.1656 0.5595 0.8641 0.093 Uiso 1 1 calc R . .
H23B H 0.2921 0.5767 0.9340 0.093 Uiso 1 1 calc R . .
H23C H 0.2158 0.4840 0.9325 0.093 Uiso 1 1 calc R . .

loop_
_atom_site_aniso_label
_atom_site_aniso_U_11
_atom_site_aniso_U_22
_atom_site_aniso_U_33
_atom_site_aniso_U_23
_atom_site_aniso_U_13
_atom_site_aniso_U_12
Fe1 0.01996(10) 0.02292(12) 0.01463(12) -0.00097(9) 0.00062(8) 0.00055(8)
Cl1 0.0785(4) 0.0232(2) 0.0246(2) -0.00314(17) 0.0010(2) 0.0006(2)
N1 0.0203(5) 0.0244(6) 0.0170(6) -0.0022(5) 0.0001(5) 0.0020(5)
N2 0.0193(5) 0.0209(6) 0.0143(6) 0.0013(5) 0.0019(4) 0.0000(5)
O1 0.0264(5) 0.0452(7) 0.0196(6) -0.0041(5) 0.0021(4) 0.0101(5)
O3 0.0243(5) 0.0301(6) 0.0165(6) 0.0016(5) 0.0036(4) -0.0022(4)
O2 0.0388(7) 0.0654(10) 0.0348(8) -0.0153(7) -0.0018(6) 0.0288(7)
O4 0.0264(5) 0.0384(7) 0.0246(7) 0.0101(5) -0.0002(5) -0.0099(5)
C1 0.0224(6) 0.0277(8) 0.0215(8) -0.0040(7) -0.0015(6) 0.0035(6)
C2 0.0269(7) 0.0283(8) 0.0273(9) -0.0018(7) -0.0040(6) 0.0071(7)
C3 0.0292(7) 0.0278(8) 0.0236(9) 0.0028(7) -0.0068(6) 0.0020(7)
C4 0.0252(7) 0.0236(7) 0.0179(8) -0.0004(6) -0.0016(6) -0.0040(6)
C5 0.0324(8) 0.0293(8) 0.0161(8) 0.0022(7) -0.0017(6) -0.0079(7)
C6 0.0361(8) 0.0309(8) 0.0187(8) -0.0042(7) 0.0072(7) -0.0073(7)
C7 0.0264(7) 0.0284(8) 0.0229(9) -0.0038(7) 0.0067(6) -0.0027(6)
C8 0.0236(6) 0.0263(7) 0.0182(8) -0.0012(6) 0.0023(6) 0.0010(6)
C9 0.0204(6) 0.0214(7) 0.0162(7) -0.0008(6) 0.0001(5) -0.0018(5)
C10 0.0249(7) 0.0374(9) 0.0271(9) -0.0090(8) -0.0003(6) 0.0067(7)
C11 0.0197(6) 0.0191(6) 0.0164(7) 0.0017(6) 0.0021(5) 0.0001(5)
C12 0.0235(6) 0.0238(7) 0.0215(8) -0.0012(6) 0.0004(6) -0.0039(6)
C13 0.0300(7) 0.0286(8) 0.0176(8) -0.0041(7) -0.0017(6) -0.0032(6)
C14 0.0263(7) 0.0283(8) 0.0141(7) 0.0002(6) 0.0020(6) 0.0001(6)
C15 0.0350(8) 0.0409(10) 0.0150(8) -0.0003(7) 0.0032(7) -0.0025(8)
C16 0.0345(8) 0.0454(11) 0.0205(9) 0.0070(8) 0.0073(7) -0.0032(8)
C17 0.0291(7) 0.0374(9) 0.0244(9) 0.0069(8) 0.0029(7) -0.0056(7)
C18 0.0224(6) 0.0316(8) 0.0174(8) 0.0032(7) 0.0003(6) -0.0039(6)
C19 0.0204(6) 0.0229(7) 0.0152(7) 0.0016(6) 0.0024(5) -0.0003(5)
C20 0.0199(6) 0.0246(7) 0.0189(8) 0.0058(6) 0.0022(5) 0.0005(5)
Na1 0.0205(3) 0.0262(3) 0.0195(3) 0.0028(3) 0.0035(2) 0.0011(2)
O5 0.0356(6) 0.0310(6) 0.0220(6) 0.0001(5) -0.0013(5) 0.0009(5)
C21 0.0370(8) 0.0241(8) 0.0271(10) -0.0020(7) -0.0028(7) -0.0043(7)
N3 0.0662(11) 0.0232(7) 0.0287(9) 0.0015(7) -0.0148(8) -0.0025(7)
C22 0.0889(19) 0.0401(12) 0.077(2) 0.0087(13) -0.0534(17) -0.0033(13)
C23 0.118(2) 0.0416(12) 0.0269(12) -0.0020(10) 0.0113(13) -0.0144(14)

loop_
_atom_type_symbol
_atom_type_description
_atom_type_scat_dispersion_real
_atom_type_scat_dispersion_imag
_atom_type_scat_source
C C 0.0033 0.0016 'International Tables Vol C Tables 4.2.6.8 and 6.1.1.4'
H H 0.0000 0.0000 'International Tables Vol C Tables 4.2.6.8 and 6.1.1.4'
N N 0.0061 0.0033 'International Tables Vol C Tables 4.2.6.8 and 6.1.1.4'
O O 0.0106 0.0060 'International Tables Vol C Tables 4.2.6.8 and 6.1.1.4'
Na Na 0.0362 0.0249 'International Tables Vol C Tables 4.2.6.8 and 6.1.1.4'
Cl Cl 0.1484 0.1585 'International Tables Vol C Tables 4.2.6.8 and 6.1.1.4'
Fe Fe 0.3463 0.8444 'International Tables Vol C Tables 4.2.6.8 and 6.1.1.4'

loop_
_geom_angle_atom_site_label_1
_geom_angle_atom_site_label_2
_geom_angle_atom_site_label_3
_geom_angle
_geom_angle_site_symmetry_1
_geom_angle_site_symmetry_3
_geom_angle_publ_flag
O1 Fe1 O3 115.04(5) . . ?
O1 Fe1 N1 77.67(5) . . ?
O3 Fe1 N1 89.92(5) . . ?
O1 Fe1 N2 86.60(5) . . ?
O3 Fe1 N2 76.60(4) . . ?
N1 Fe1 N2 152.70(5) . . ?
O1 Fe1 Cl1 125.08(4) . . ?
O3 Fe1 Cl1 119.77(4) . . ?
N1 Fe1 Cl1 104.86(4) . . ?
N2 Fe1 Cl1 102.43(4) . . ?
C1 N1 C9 118.50(14) . . ?
C1 N1 Fe1 111.72(11) . . ?
C9 N1 Fe1 129.78(10) . . ?
C11 N2 C19 118.71(13) . . ?
C11 N2 Fe1 113.16(10) . . ?
C19 N2 Fe1 128.05(10) . . ?
C10 O1 Fe1 118.34(11) . . ?
C20 O3 Fe1 117.41(9) . . ?
C20 O3 Na1 90.23(9) . 3_666 ?
Fe1 O3 Na1 137.44(6) . 3_666 ?
C10 O2 Na1 170.93(15) . . ?
C20 O4 Na1 167.58(12) . 1_655 ?
C20 O4 Na1 87.46(10) . 3_666 ?
Na1 O4 Na1 94.30(5) 1_655 3_666 ?
N1 C1 C2 123.49(15) . . ?
N1 C1 C10 115.52(14) . . ?
C2 C1 C10 120.96(14) . . ?
C3 C2 C1 118.79(15) . . ?
C3 C2 H2 126.0(12) . . ?
C1 C2 H2 115.2(12) . . ?
C2 C3 C4 119.78(16) . . ?
C2 C3 H3 121.4(13) . . ?
C4 C3 H3 118.8(13) . . ?
C3 C4 C5 123.17(16) . . ?
C3 C4 C9 117.76(15) . . ?
C5 C4 C9 119.07(15) . . ?
C6 C5 C4 120.30(16) . . ?
C6 C5 H5 122.8(14) . . ?
C4 C5 H5 116.9(14) . . ?
C5 C6 C7 120.40(16) . . ?
C5 C6 H6 121.6(14) . . ?
C7 C6 H6 118.0(14) . . ?
C8 C7 C6 121.18(16) . . ?
C8 C7 H7 122.1(12) . . ?
C6 C7 H7 116.7(12) . . ?
C7 C8 C9 119.60(16) . . ?
C7 C8 H8 121.5(12) . . ?
C9 C8 H8 118.9(12) . . ?
N1 C9 C8 118.91(14) . . ?
N1 C9 C4 121.65(13) . . ?
C8 C9 C4 119.44(15) . . ?
O2 C10 O1 125.95(17) . . ?
O2 C10 C1 117.75(16) . . ?
O1 C10 C1 116.30(14) . . ?
N2 C11 C12 123.68(14) . . ?
N2 C11 C20 114.70(13) . . ?
C12 C11 C20 121.62(13) . . ?
C13 C12 C11 118.75(14) . . ?
C13 C12 H12 125.6(14) . . ?
C11 C12 H12 115.6(14) . . ?
C12 C13 C14 119.33(15) . . ?
C12 C13 H13 120.8(13) . . ?
C14 C13 H13 119.8(13) . . ?
C13 C14 C19 118.42(14) . . ?
C13 C14 C15 123.15(15) . . ?
C19 C14 C15 118.43(15) . . ?
C16 C15 C14 120.36(17) . . ?
C16 C15 H15 121.3(14) . . ?
C14 C15 H15 118.3(14) . . ?
C15 C16 C17 120.36(17) . . ?
C15 C16 H16 122.9(14) . . ?
C17 C16 H16 116.8(14) . . ?
C18 C17 C16 121.18(17) . . ?
C18 C17 H17 118.5(16) . . ?
C16 C17 H17 120.3(16) . . ?
C17 C18 C19 119.40(16) . . ?
C17 C18 H18 119.9(13) . . ?
C19 C18 H18 120.6(13) . . ?
N2 C19 C18 118.71(14) . . ?
N2 C19 C14 121.05(13) . . ?
C18 C19 C14 120.24(14) . . ?
O4 C20 O3 123.92(15) . . ?
O4 C20 C11 119.05(14) . . ?
O3 C20 C11 117.04(13) . . ?
O4 C20 Na1 65.55(9) . 3_666 ?
O3 C20 Na1 61.86(8) . 3_666 ?
C11 C20 Na1 159.69(10) . 3_666 ?
O2 Na1 O4 113.25(7) . 1_455 ?
O2 Na1 O5 100.10(5) . . ?
O4 Na1 O5 95.10(5) 1_455 . ?
O2 Na1 O3 93.67(6) . 3_666 ?
O4 Na1 O3 133.90(5) 1_455 3_666 ?
O5 Na1 O3 117.05(5) . 3_666 ?
O2 Na1 O4 95.06(5) . 3_666 ?
O4 Na1 O4 85.70(5) 1_455 3_666 ?
O5 Na1 O4 163.07(5) . 3_666 ?
O3 Na1 O4 53.97(4) 3_666 3_666 ?
O2 Na1 C20 89.70(6) . 3_666 ?
O4 Na1 C20 112.05(5) 1_455 3_666 ?
O5 Na1 C20 144.75(6) . 3_666 ?
O3 Na1 C20 27.90(4) 3_666 3_666 ?
O4 Na1 C20 26.99(4) 3_666 3_666 ?
O2 Na1 Na1 108.50(5) . 3_566 ?
O4 Na1 Na1 45.81(4) 1_455 3_566 ?
O5 Na1 Na1 138.17(4) . 3_566 ?
O3 Na1 Na1 91.32(4) 3_666 3_566 ?
O4 Na1 Na1 39.89(3) 3_666 3_566 ?
C20 Na1 Na1 66.47(4) 3_666 3_566 ?
C21 O5 Na1 119.47(12) . . ?
O5 C21 N3 124.58(18) . . ?
O5 C21 H21 120.7(12) . . ?
N3 C21 H21 114.7(12) . . ?
C21 N3 C23 120.8(2) . . ?
C21 N3 C22 120.6(2) . . ?
C23 N3 C22 118.6(2) . . ?
N3 C22 H22A 109.5 . . ?
N3 C22 H22B 109.5 . . ?
H22A C22 H22B 109.5 . . ?
N3 C22 H22C 109.5 . . ?
H22A C22 H22C 109.5 . . ?
H22B C22 H22C 109.5 . . ?
N3 C23 H23A 109.5 . . ?
N3 C23 H23B 109.5 . . ?
H23A C23 H23B 109.5 . . ?
N3 C23 H23C 109.5 . . ?
H23A C23 H23C 109.5 . . ?
H23B C23 H23C 109.5 . . ?

loop_
_geom_bond_atom_site_label_1
_geom_bond_atom_site_label_2
_geom_bond_distance
_geom_bond_site_symmetry_2
_geom_bond_publ_flag
Fe1 O1 2.0413(11) . ?
Fe1 O3 2.0705(11) . ?
Fe1 N1 2.1895(14) . ?
Fe1 N2 2.1890(13) . ?
Fe1 Cl1 2.2788(5) . ?
N1 C1 1.3267(19) . ?
N1 C9 1.370(2) . ?
N2 C11 1.3233(18) . ?
N2 C19 1.3731(19) . ?
O1 C10 1.269(2) . ?
O3 C20 1.276(2) . ?
O3 Na1 2.4035(13) 3_666 ?
O2 C10 1.233(2) . ?
O2 Na1 2.1777(13) . ?
O4 C20 1.2384(18) . ?
O4 Na1 2.2211(12) 1_655 ?
O4 Na1 2.4836(14) 3_666 ?
C1 C2 1.409(2) . ?
C1 C10 1.520(2) . ?
C2 C3 1.368(3) . ?
C2 H2 0.964(19) . ?
C3 C4 1.416(2) . ?
C3 H3 0.94(2) . ?
C4 C5 1.420(2) . ?
C4 C9 1.421(2) . ?
C5 C6 1.367(3) . ?
C5 H5 0.93(2) . ?
C6 C7 1.407(3) . ?
C6 H6 0.92(2) . ?
C7 C8 1.371(2) . ?
C7 H7 0.99(2) . ?
C8 C9 1.419(2) . ?
C8 H8 0.96(2) . ?
C11 C12 1.405(2) . ?
C11 C20 1.507(2) . ?
C12 C13 1.371(2) . ?
C12 H12 0.90(2) . ?
C13 C14 1.415(2) . ?
C13 H13 0.97(2) . ?
C14 C19 1.418(2) . ?
C14 C15 1.422(2) . ?
C15 C16 1.372(3) . ?
C15 H15 0.97(2) . ?
C16 C17 1.405(3) . ?
C16 H16 0.96(2) . ?
C17 C18 1.370(2) . ?
C17 H17 0.93(3) . ?
C18 C19 1.415(2) . ?
C18 H18 0.95(2) . ?
C20 Na1 2.7256(17) 3_666 ?
Na1 O4 2.2211(12) 1_455 ?
Na1 O5 2.2634(14) . ?
Na1 O3 2.4035(13) 3_666 ?
Na1 O4 2.4836(14) 3_666 ?
Na1 C20 2.7256(17) 3_666 ?
Na1 Na1 3.4537(12) 3_566 ?
O5 C21 1.228(2) . ?
C21 N3 1.333(3) . ?
C21 H21 1.05(2) . ?
N3 C23 1.441(3) . ?
N3 C22 1.450(3) . ?
C22 H22A 0.9800 . ?
C22 H22B 0.9800 . ?
C22 H22C 0.9800 . ?
C23 H23A 0.9800 . ?
C23 H23B 0.9800 . ?
C23 H23C 0.9800 . ?
